data_1505246
loop_
_publ_author_name
'Shing, Tony K. M.'
'Wong, Wai F.'
'Ikeno, Taketo'
'Yamada, Tohru'

_publ_section_title
;
 trans-acetonide controlled endo-selective intramolecular nitrone-alkene
 cycloaddition of hept-6-enoses: a facile entry to calystegines, tropanes,
 and hydroxylated aminocycloheptanes.
;
_journal_issue 2
_journal_name_full 'Organic letters'
_journal_page_first 207
_journal_page_last 209
_journal_paper_doi 10.1021/ol062621o
_journal_volume 9
_journal_year 2007
_chemical_formula_sum 'C24 H29 N O5'
_chemical_formula_weight 411.48
_chemical_name_systematic
; 
 ? 
;
_space_group_IT_number 19
_symmetry_cell_setting orthorhombic
_symmetry_space_group_name_Hall 'P 2ac 2ab'
_symmetry_space_group_name_H-M 'P 21 21 21'
_atom_sites_solution_hydrogens geom
_atom_sites_solution_primary direct
_atom_sites_solution_secondary difmap
_audit_creation_method SHELXL-97
_cell_angle_alpha 90.00
_cell_angle_beta 90.00
_cell_angle_gamma 90.00
_cell_formula_units_Z 4
_cell_length_a 9.6762(10)
_cell_length_b 11.9288(13)
_cell_length_c 19.077(2)
_cell_measurement_reflns_used 835
_cell_measurement_temperature 293(2)
_cell_measurement_theta_max 27.03
_cell_measurement_theta_min 2.36
_cell_volume 2202.0(4)
_computing_cell_refinement 'BRUKER SMART CCD DIFFRACTOMETER'
_computing_data_collection 'BRUKER SMART CCD DIFFRACTOMETER'
_computing_data_reduction 'BRUKER SMART CCD DIFFRACTOMETER'
_computing_molecular_graphics 'SIEMENS SHELXTL'
_computing_publication_material 'SIEMENS SHELXTL'
_computing_structure_refinement 'SHELXL-97 (Sheldrick, 1997)'
_computing_structure_solution 'SHELXS-97 (Sheldrick, 1990)'
_diffrn_ambient_temperature 293(2)
_diffrn_measured_fraction_theta_full 0.999
_diffrn_measured_fraction_theta_max 0.999
_diffrn_measurement_device_type 'BRUKER SMART CCD DIFFRACTOMETER'
_diffrn_measurement_method 'OMEGA SCAN'
_diffrn_radiation_monochromator graphite
_diffrn_radiation_source 'fine-focus sealed tube'
_diffrn_radiation_type MoK\a
_diffrn_radiation_wavelength 0.71073
_diffrn_reflns_av_R_equivalents 0.0594
_diffrn_reflns_av_sigmaI/netI 0.0730
_diffrn_reflns_limit_h_max 11
_diffrn_reflns_limit_h_min -11
_diffrn_reflns_limit_k_max 14
_diffrn_reflns_limit_k_min -14
_diffrn_reflns_limit_l_max 20
_diffrn_reflns_limit_l_min -22
_diffrn_reflns_number 12056
_diffrn_reflns_theta_full 25.00
_diffrn_reflns_theta_max 25.00
_diffrn_reflns_theta_min 2.01
_exptl_absorpt_coefficient_mu 0.087
_exptl_absorpt_correction_T_max 1.0000
_exptl_absorpt_correction_T_min 0.599769
_exptl_absorpt_correction_type SADABS
_exptl_crystal_colour Colourless
_exptl_crystal_density_diffrn 1.241
_exptl_crystal_density_meas 0
_exptl_crystal_density_method 'not measured'
_exptl_crystal_description Block
_exptl_crystal_F_000 880
_exptl_crystal_size_max 0.50
_exptl_crystal_size_mid 0.30
_exptl_crystal_size_min 0.20
_refine_diff_density_max 0.530
_refine_diff_density_min -0.238
_refine_diff_density_rms 0.045
_refine_ls_abs_structure_details 'Flack H D (1983), Acta Cryst. A39, 876-881'
_refine_ls_abs_structure_Flack 1(3)
_refine_ls_extinction_coef 0.0034(15)
_refine_ls_extinction_expression Fc^*^=kFc[1+0.001xFc^2^\l^3^/sin(2\q)]^-1/4^
_refine_ls_extinction_method SHELXL
_refine_ls_goodness_of_fit_ref 1.074
_refine_ls_hydrogen_treatment riding
_refine_ls_matrix_type full
_refine_ls_number_parameters 272
_refine_ls_number_reflns 3879
_refine_ls_number_restraints 0
_refine_ls_restrained_S_all 1.074
_refine_ls_R_factor_all 0.1418
_refine_ls_R_factor_gt 0.0545
_refine_ls_shift/su_max 0.000
_refine_ls_shift/su_mean 0.000
_refine_ls_structure_factor_coef Fsqd
_refine_ls_weighting_details 'calc w=1/[\s^2^(Fo^2^)+(0.0824P)^2^+0.4667P] where P=(Fo^2^+2Fc^2^)/3'
_refine_ls_weighting_scheme calc
_refine_ls_wR_factor_gt 0.1338
_refine_ls_wR_factor_ref 0.1916
_reflns_number_gt 1958
_reflns_number_total 3879
_reflns_threshold_expression >2sigma(I)
_cod_data_source_file ol062621osi20061025_015201.cif
_cod_data_source_block awx46
_cod_depositor_comments
;
The following automatic conversions were performed:

'_symmetry_cell_setting' value 'Orthorhombic' changed to
'orthorhombic' according to
/home/saulius/struct/CIF-dictionaries/cif_core.dic dictionary named
'cif_core.dic' version 2.4.1 from 2010-06-29.

Automatic conversion script
Id: cif_fix_values 1715 2011-07-08 13:25:40Z adriana 
;
_cod_original_cell_volume 2201.9(4)
_cod_original_sg_symbol_H-M P2(1)2(1)2(1)
_cod_database_code 1505246

loop_
_symmetry_equiv_pos_as_xyz
'x, y, z'
'-x+1/2, -y, z+1/2'
'-x, y+1/2, -z+1/2'
'x+1/2, -y+1/2, -z'

loop_
_atom_site_label
_atom_site_type_symbol
_atom_site_fract_x
_atom_site_fract_y
_atom_site_fract_z
_atom_site_U_iso_or_equiv
_atom_site_adp_type
_atom_site_occupancy
_atom_site_symmetry_multiplicity
_atom_site_calc_flag
_atom_site_refinement_flags
N1 N 0.0242(4) 0.3651(3) 0.3628(2) 0.0608(12) Uani 1 1 d .
O1 O 0.2220(4) 0.2838(3) 0.16843(15) 0.0640(10) Uani 1 1 d .
O2 O 0.1544(4) 0.4521(3) 0.12168(15) 0.0681(10) Uani 1 1 d .
O3 O 0.1189(4) 0.6589(3) 0.20633(17) 0.0756(11) Uani 1 1 d .
H3A H 0.0539 0.7011 0.1983 0.113 Uiso 1 1 calc R
O4 O 0.2167(3) 0.2070(2) 0.30835(16) 0.0591(9) Uani 1 1 d .
O5 O -0.0444(4) 0.4480(3) 0.31735(17) 0.0696(10) Uani 1 1 d .
C1 C 0.1956(5) 0.3406(4) 0.1039(2) 0.0551(12) Uani 1 1 d .
C2 C 0.0763(6) 0.2855(5) 0.0668(3) 0.0824(18) Uani 1 1 d .
H2A H -0.0044 0.2889 0.0960 0.124 Uiso 1 1 calc R
H2B H 0.0988 0.2086 0.0573 0.124 Uiso 1 1 calc R
H2C H 0.0586 0.3238 0.0235 0.124 Uiso 1 1 calc R
C3 C 0.3280(6) 0.3420(5) 0.0621(3) 0.0822(17) Uani 1 1 d .
H3B H 0.3984 0.3803 0.0882 0.123 Uiso 1 1 calc R
H3C H 0.3128 0.3801 0.0184 0.123 Uiso 1 1 calc R
H3D H 0.3570 0.2664 0.0530 0.123 Uiso 1 1 calc R
C4 C 0.1558(5) 0.3468(3) 0.2232(2) 0.0499(11) Uani 1 1 d .
H4A H 0.0579 0.3265 0.2267 0.060 Uiso 1 1 calc R
C5 C 0.1717(5) 0.4666(4) 0.1961(2) 0.0520(12) Uani 1 1 d .
H5A H 0.2653 0.4937 0.2060 0.062 Uiso 1 1 calc R
C6 C 0.0674(5) 0.5498(4) 0.2230(2) 0.0579(13) Uani 1 1 d .
H6A H -0.0215 0.5378 0.1995 0.069 Uiso 1 1 calc R
C7 C 0.0483(6) 0.5422(4) 0.3026(2) 0.0639(14) Uani 1 1 d .
H7A H 0.0065 0.6118 0.3198 0.077 Uiso 1 1 calc R
C8 C 0.1778(6) 0.5173(4) 0.3445(2) 0.0662(15) Uani 1 1 d .
H8A H 0.1761 0.5549 0.3895 0.079 Uiso 1 1 calc R
H8B H 0.2602 0.5398 0.3191 0.079 Uiso 1 1 calc R
C9 C 0.1717(6) 0.3892(4) 0.3533(2) 0.0569(13) Uani 1 1 d .
H9A H 0.2219 0.3680 0.3959 0.068 Uiso 1 1 calc R
C10 C 0.2294(5) 0.3233(4) 0.2912(2) 0.0526(12) Uani 1 1 d .
H10A H 0.3275 0.3415 0.2857 0.063 Uiso 1 1 calc R
C11 C 0.3327(8) 0.1406(6) 0.2908(5) 0.136(3) Uani 1 1 d .
H11A H 0.4165 0.1780 0.3059 0.164 Uiso 1 1 calc R
H11B H 0.3372 0.1312 0.2403 0.164 Uiso 1 1 calc R
C12 C 0.3227(6) 0.0291(5) 0.3250(4) 0.0812(18) Uani 1 1 d .
C13 C 0.3446(8) -0.0699(8) 0.2853(3) 0.114(2) Uani 1 1 d .
H13A H 0.3672 -0.0659 0.2380 0.137 Uiso 1 1 calc R
C14 C 0.3314(8) -0.1747(5) 0.3191(4) 0.102(2) Uani 1 1 d .
H14A H 0.3434 -0.2415 0.2947 0.122 Uiso 1 1 calc R
C15 C 0.3015(7) -0.1747(6) 0.3866(4) 0.098(2) Uani 1 1 d .
H15A H 0.2957 -0.2435 0.4093 0.118 Uiso 1 1 calc R
C16 C 0.2798(8) -0.0851(6) 0.4231(4) 0.097(2) Uani 1 1 d .
H16A H 0.2574 -0.0904 0.4704 0.116 Uiso 1 1 calc R
C17 C 0.2898(6) 0.0139(6) 0.3927(4) 0.0865(18) Uani 1 1 d .
H17A H 0.2729 0.0772 0.4199 0.104 Uiso 1 1 calc R
C18 C -0.0242(7) 0.3876(5) 0.4348(3) 0.0729(16) Uani 1 1 d .
H18A H -0.1239 0.3963 0.4345 0.087 Uiso 1 1 calc R
H18B H 0.0159 0.4573 0.4512 0.087 Uiso 1 1 calc R
C19 C 0.0143(6) 0.2950(5) 0.4839(3) 0.0706(16) Uani 1 1 d .
C20 C -0.0300(6) 0.1857(5) 0.4725(3) 0.0750(16) Uani 1 1 d .
H20A H -0.0808 0.1696 0.4324 0.090 Uiso 1 1 calc R
C21 C -0.0004(7) 0.0999(6) 0.5194(3) 0.0866(19) Uani 1 1 d .
H21A H -0.0314 0.0273 0.5110 0.104 Uiso 1 1 calc R
C22 C 0.0741(7) 0.1237(6) 0.5773(3) 0.093(2) Uani 1 1 d .
H22A H 0.0931 0.0667 0.6091 0.112 Uiso 1 1 calc R
C23 C 0.1223(8) 0.2290(7) 0.5906(3) 0.099(2) Uani 1 1 d .
H23A H 0.1734 0.2435 0.6309 0.119 Uiso 1 1 calc R
C24 C 0.0941(6) 0.3143(6) 0.5432(3) 0.0830(18) Uani 1 1 d .
H24A H 0.1293 0.3857 0.5513 0.100 Uiso 1 1 calc R

loop_
_atom_site_aniso_label
_atom_site_aniso_U_11
_atom_site_aniso_U_22
_atom_site_aniso_U_33
_atom_site_aniso_U_23
_atom_site_aniso_U_13
_atom_site_aniso_U_12
N1 0.070(3) 0.067(3) 0.046(2) -0.002(2) 0.006(2) 0.004(2)
O1 0.092(3) 0.053(2) 0.0472(19) -0.0021(15) 0.0055(18) 0.0186(19)
O2 0.106(3) 0.053(2) 0.0453(19) 0.0008(15) -0.0002(19) 0.016(2)
O3 0.108(3) 0.049(2) 0.069(2) 0.0043(17) -0.002(2) 0.011(2)
O4 0.067(2) 0.0445(18) 0.066(2) 0.0043(15) 0.0010(18) 0.0073(17)
O5 0.070(2) 0.076(2) 0.063(2) 0.0095(19) 0.0015(18) 0.007(2)
C1 0.071(3) 0.055(3) 0.040(2) -0.002(2) -0.002(2) 0.002(3)
C2 0.096(5) 0.086(4) 0.064(3) -0.010(3) -0.012(3) 0.000(4)
C3 0.084(4) 0.090(4) 0.073(4) 0.004(3) 0.020(3) 0.004(4)
C4 0.063(3) 0.040(2) 0.046(3) -0.001(2) 0.000(2) 0.007(2)
C5 0.063(3) 0.050(3) 0.043(2) 0.003(2) 0.002(2) 0.008(2)
C6 0.078(3) 0.043(3) 0.052(3) -0.001(2) -0.002(3) 0.006(3)
C7 0.086(4) 0.045(3) 0.060(3) -0.006(2) 0.004(3) 0.006(3)
C8 0.092(4) 0.059(3) 0.048(3) -0.006(2) -0.007(3) -0.002(3)
C9 0.071(4) 0.049(3) 0.050(3) -0.002(2) -0.004(3) -0.003(2)
C10 0.060(3) 0.044(3) 0.053(3) 0.003(2) -0.004(2) 0.001(2)
C11 0.119(6) 0.104(5) 0.185(8) 0.066(6) 0.050(6) 0.040(5)
C12 0.072(4) 0.060(4) 0.112(5) 0.036(4) -0.012(4) 0.007(3)
C13 0.139(6) 0.148(7) 0.056(4) 0.012(4) -0.003(4) 0.026(6)
C14 0.140(6) 0.065(4) 0.101(5) -0.013(4) -0.017(5) 0.009(4)
C15 0.110(5) 0.077(5) 0.108(6) 0.015(4) -0.007(5) -0.015(4)
C16 0.120(6) 0.079(5) 0.091(5) 0.015(4) -0.010(4) -0.001(5)
C17 0.078(4) 0.086(5) 0.096(5) -0.005(4) -0.006(4) 0.011(4)
C18 0.098(4) 0.064(4) 0.057(3) -0.005(3) 0.018(3) 0.001(3)
C19 0.084(4) 0.082(4) 0.046(3) -0.007(3) 0.015(3) -0.008(3)
C20 0.092(4) 0.077(4) 0.055(3) -0.004(3) 0.002(3) -0.008(4)
C21 0.110(5) 0.075(4) 0.075(4) 0.003(3) 0.010(4) -0.010(4)
C22 0.113(6) 0.107(6) 0.061(4) 0.014(3) -0.007(4) -0.009(4)
C23 0.116(5) 0.118(6) 0.063(4) -0.007(4) -0.021(4) -0.006(5)
C24 0.100(5) 0.093(5) 0.057(3) -0.014(3) 0.002(3) -0.015(4)

loop_
_atom_type_symbol
_atom_type_description
_atom_type_scat_dispersion_real
_atom_type_scat_dispersion_imag
_atom_type_scat_source
C C 0.0033 0.0016 'International Tables Vol C Tables 4.2.6.8 and 6.1.1.4'
H H 0.0000 0.0000 'International Tables Vol C Tables 4.2.6.8 and 6.1.1.4'
N N 0.0061 0.0033 'International Tables Vol C Tables 4.2.6.8 and 6.1.1.4'
O O 0.0106 0.0060 'International Tables Vol C Tables 4.2.6.8 and 6.1.1.4'

loop_
_geom_angle_atom_site_label_1
_geom_angle_atom_site_label_2
_geom_angle_atom_site_label_3
_geom_angle
C9 N1 O5 103.5(3)
C9 N1 C18 112.8(4)
O5 N1 C18 106.4(4)
C1 O1 C4 107.4(3)
C1 O2 C5 108.3(3)
C11 O4 C10 114.9(4)
C7 O5 N1 110.6(3)
O2 C1 O1 106.6(3)
O2 C1 C2 107.8(4)
O1 C1 C2 109.6(4)
O2 C1 C3 110.6(4)
O1 C1 C3 108.0(4)
C2 C1 C3 114.1(4)
O1 C4 C10 108.6(3)
O1 C4 C5 101.5(3)
C10 C4 C5 114.7(4)
O2 C5 C6 109.7(4)
O2 C5 C4 102.1(3)
C6 C5 C4 115.8(4)
O3 C6 C5 106.9(4)
O3 C6 C7 108.4(4)
C5 C6 C7 112.3(4)
O5 C7 C8 104.7(4)
O5 C7 C6 108.0(4)
C8 C7 C6 115.8(5)
C7 C8 C9 102.8(4)
N1 C9 C10 110.5(4)
N1 C9 C8 104.2(4)
C10 C9 C8 114.3(4)
O4 C10 C4 109.7(4)
O4 C10 C9 106.9(3)
C4 C10 C9 113.6(4)
O4 C11 C12 110.3(5)
C17 C12 C13 115.8(5)
C17 C12 C11 124.0(7)
C13 C12 C11 120.1(7)
C14 C13 C12 118.7(6)
C15 C14 C13 117.7(6)
C16 C15 C14 124.1(7)
C15 C16 C17 119.5(7)
C16 C17 C12 124.1(6)
N1 C18 C19 111.7(4)
C24 C19 C20 117.1(5)
C24 C19 C18 121.8(5)
C20 C19 C18 121.2(5)
C21 C20 C19 121.8(6)
C22 C21 C20 118.8(6)
C21 C22 C23 121.9(6)
C22 C23 C24 119.2(6)
C19 C24 C23 121.2(6)

loop_
_geom_bond_atom_site_label_1
_geom_bond_atom_site_label_2
_geom_bond_distance
N1 C9 1.467(7)
N1 O5 1.474(5)
N1 C18 1.475(6)
O1 C1 1.429(5)
O1 C4 1.437(5)
O2 C1 1.429(5)
O2 C5 1.441(5)
O3 C6 1.430(6)
O4 C11 1.414(7)
O4 C10 1.430(5)
O5 C7 1.466(6)
C1 C2 1.504(7)
C1 C3 1.509(7)
C4 C10 1.507(6)
C4 C5 1.526(6)
C5 C6 1.505(6)
C6 C7 1.532(6)
C7 C8 1.515(7)
C8 C9 1.538(6)
C9 C10 1.527(6)
C11 C12 1.484(8)
C12 C17 1.343(8)
C12 C13 1.419(9)
C13 C14 1.413(10)
C14 C15 1.319(8)
C15 C16 1.293(9)
C16 C17 1.319(8)
C18 C19 1.496(7)
C19 C24 1.388(7)
C19 C20 1.390(8)
C20 C21 1.389(8)
C21 C22 1.350(8)
C22 C23 1.363(8)
C23 C24 1.389(8)

loop_
_cod_related_entry_id
_cod_related_entry_database
_cod_related_entry_code
1 ChemSpider 30651584
